data_1559781
loop_
_publ_author_name
'Navarro-Huerta, Armando'
'Jellen, Marcus J.'
'Arcudia, Jessica'
'Teat, Simon J.'
'Toscano, Rub\'en A'
'Merino, Gabriel'
'Rodr\'iguez-Molina, Braulio'

_publ_section_title
;
 Tailoring the cavities of hydrogen-bonded amphidynamic crystals using
 weak contacts: towards faster molecular machines.
;
_journal_issue 6
_journal_name_full 'Chemical science'
_journal_page_first 2181
_journal_page_last 2188
_journal_paper_doi 10.1039/d0sc05899h
_journal_volume 12
_journal_year 2020
_chemical_formula_moiety '2(C24 H13 F4 N),C6 H12 N2'
_chemical_formula_sum 'C54 H38 F8 N4'
_chemical_formula_weight 894.88
_space_group_crystal_system monoclinic
_space_group_IT_number 13
_space_group_name_Hall '-P 2yc'
_space_group_name_H-M_alt 'P 1 2/c 1'
_atom_sites_solution_hydrogens mixed
_atom_sites_solution_primary 'Dual space'
_atom_sites_solution_secondary difmap
_audit_creation_date 2020-07-21
_audit_creation_method SHELXL-2018/3
_audit_update_record
;
2020-08-07 deposited with the CCDC.	2020-12-14 downloaded from the CCDC.
;
_cell_angle_alpha 90
_cell_angle_beta 109.3730(10)
_cell_angle_gamma 90
_cell_formula_units_Z 2
_cell_length_a 19.1368(8)
_cell_length_b 6.7789(3)
_cell_length_c 17.4066(8)
_cell_measurement_reflns_used 9624
_cell_measurement_temperature 150(2)
_cell_measurement_theta_max 31.3857
_cell_measurement_theta_min 2.3136
_cell_volume 2130.24(16)
_computing_cell_refinement 'Bruker SAINT v8.38a'
_computing_data_collection 'Bruker APEX 3'
_computing_data_reduction 'Bruker SAINT v8.38a'
_computing_molecular_graphics 'Bruker SHELXTL'
_computing_publication_material 'Bruker SHELXTL & local programs'
_computing_structure_refinement 'SHELXL-2018/1 (Sheldrick, 2018)'
_computing_structure_solution 'SHELXT 2014/5 (Sheldrick, 2014)'
_diffrn_ambient_temperature 150(2)
_diffrn_detector_area_resol_mean 7.39
_diffrn_measured_fraction_theta_full 0.992
_diffrn_measured_fraction_theta_max 0.995
_diffrn_measurement_device_type 'Bruker D8 with PHOTONII detector'
_diffrn_measurement_method '\w/\q shutterless scans'
_diffrn_radiation_type synchrotron
_diffrn_radiation_wavelength 0.7288
_diffrn_reflns_av_R_equivalents 0.0440
_diffrn_reflns_av_unetI/netI 0.0324
_diffrn_reflns_Laue_measured_fraction_full 0.992
_diffrn_reflns_Laue_measured_fraction_max 0.995
_diffrn_reflns_limit_h_max 27
_diffrn_reflns_limit_h_min -27
_diffrn_reflns_limit_k_max 9
_diffrn_reflns_limit_k_min -9
_diffrn_reflns_limit_l_max 24
_diffrn_reflns_limit_l_min -24
_diffrn_reflns_number 73488
_diffrn_reflns_point_group_measured_fraction_full 0.992
_diffrn_reflns_point_group_measured_fraction_max 0.995
_diffrn_reflns_theta_full 25.930
_diffrn_reflns_theta_max 31.414
_diffrn_reflns_theta_min 2.314
_diffrn_source 'Advanced Light Source beamline 12.2.1'
_exptl_absorpt_coefficient_mu 0.111
_exptl_absorpt_correction_T_max 0.997
_exptl_absorpt_correction_T_min 0.933
_exptl_absorpt_correction_type multi-scan
_exptl_absorpt_process_details 'SADABS 2016/2 Bruker AXS Madison WI USA'
_exptl_crystal_colour colourless
_exptl_crystal_density_diffrn 1.395
_exptl_crystal_description plate
_exptl_crystal_F_000 924
_exptl_crystal_recrystallization_method 'Re-crystallisation from solvent: Hexanes/ethyl acetate'
_exptl_crystal_size_max 0.300
_exptl_crystal_size_mid 0.300
_exptl_crystal_size_min 0.030
_refine_diff_density_max 0.863
_refine_diff_density_min -0.532
_refine_diff_density_rms 0.105
_refine_ls_extinction_coef 0.072(5)
_refine_ls_extinction_expression Fc^*^=kFc[1+0.001xFc^2^\l^3^/sin(2\q)]^-1/4^
_refine_ls_extinction_method 'SHELXL-2018/3 (Sheldrick 2018)'
_refine_ls_goodness_of_fit_ref 1.045
_refine_ls_hydrogen_treatment mixed
_refine_ls_matrix_type full
_refine_ls_number_parameters 338
_refine_ls_number_reflns 6498
_refine_ls_number_restraints 75
_refine_ls_restrained_S_all 1.091
_refine_ls_R_factor_all 0.0606
_refine_ls_R_factor_gt 0.0585
_refine_ls_shift/su_max 0.001
_refine_ls_shift/su_mean 0.000
_refine_ls_structure_factor_coef Fsqd
_refine_ls_weighting_details 'w=1/[\s^2^(Fo^2^)+(0.0852P)^2^+0.8046P] where P=(Fo^2^+2Fc^2^)/3'
_refine_ls_weighting_scheme calc
_refine_ls_wR_factor_gt 0.1458
_refine_ls_wR_factor_ref 0.1484
_reflns_Friedel_coverage 0.000
_reflns_number_gt 6097
_reflns_number_total 6498
_reflns_threshold_expression 'I > 2\s(I)'
_cod_data_source_file d0sc05899h2.cif
_cod_data_source_block ANH-BRM-3II-150K
_cod_depositor_comments
;Adding full bibliography for 1559768--1559785.cif.

 Adding full bibliography for 1559768--1559785.cif.
;
_cod_original_sg_symbol_H-M 'P 2/c'
_cod_database_code 1559781
_shelx_shelxl_version_number 2018/3
_shelx_space_group_comment
;
The symmetry employed for this shelxl refinement is uniquely defined
by the following loop, which should always be used as a source of
symmetry information in preference to the above space-group names.
They are only intended as comments.
;
_shelx_estimated_absorpt_t_min 0.967
_shelx_estimated_absorpt_t_max 0.997

loop_
_space_group_symop_operation_xyz
'x, y, z'
'-x, y, -z+1/2'
'-x, -y, -z'
'x, -y, z-1/2'

loop_
_atom_site_label
_atom_site_type_symbol
_atom_site_fract_x
_atom_site_fract_y
_atom_site_fract_z
_atom_site_U_iso_or_equiv
_atom_site_adp_type
_atom_site_occupancy
_atom_site_site_symmetry_order
_atom_site_calc_flag
_atom_site_refinement_flags_posn
_atom_site_refinement_flags_adp
_atom_site_refinement_flags_occupancy
_atom_site_disorder_assembly
_atom_site_disorder_group
F1 F 0.07590(4) 1.15793(11) 0.77569(5) 0.03225(18) Uani 1 1 d . . . . .
F2 F 0.09685(5) 1.45192(12) 0.88183(6) 0.0396(2) Uani 1 1 d . . . . .
F3 F 0.44291(4) 0.79891(11) 0.60508(6) 0.0415(2) Uani 1 1 d . . . . .
F4 F 0.57368(5) 0.83998(14) 0.58724(8) 0.0531(3) Uani 1 1 d . . . . .
N9 N 0.17193(5) 0.35713(14) 0.64372(6) 0.02483(19) Uani 1 1 d . . . . .
H9 H 0.1343(9) 0.284(3) 0.6139(10) 0.030 Uiso 1 1 d . U . . .
C1 C 0.10820(6) 0.58090(16) 0.71456(7) 0.0245(2) Uani 1 1 d . . . . .
H1 H 0.062864 0.509846 0.699267 0.029 Uiso 1 1 calc R U . . .
C2 C 0.11844(6) 0.74813(16) 0.76292(6) 0.0232(2) Uani 1 1 d . . . . .
H2 H 0.079292 0.790915 0.781092 0.028 Uiso 1 1 calc R U . . .
C3 C 0.18507(5) 0.85682(15) 0.78602(6) 0.02023(19) Uani 1 1 d . . . . .
C4 C 0.24279(5) 0.79659(15) 0.75911(6) 0.02111(19) Uani 1 1 d . . . . .
H4 H 0.287626 0.869771 0.773504 0.025 Uiso 1 1 calc R U . . .
C5 C 0.35321(6) 0.55711(15) 0.67358(6) 0.0228(2) Uani 1 1 d . . . . .
H5 H 0.380476 0.669221 0.700037 0.027 Uiso 1 1 calc R U . . .
C6 C 0.38418(6) 0.42455(15) 0.63271(6) 0.0232(2) Uani 1 1 d . . . . .
C7 C 0.34298(6) 0.25731(16) 0.59456(7) 0.0265(2) Uani 1 1 d . . . . .
H7 H 0.364728 0.166781 0.567463 0.032 Uiso 1 1 calc R U . . .
C8 C 0.27200(6) 0.22109(16) 0.59539(7) 0.0265(2) Uani 1 1 d . . . . .
H8 H 0.245161 0.107755 0.569611 0.032 Uiso 1 1 calc R U . . .
C10 C 0.16677(6) 0.52039(15) 0.68908(6) 0.02211(19) Uani 1 1 d . . . . .
C11 C 0.23398(5) 0.62769(15) 0.71083(6) 0.02073(19) Uani 1 1 d . . . . .
C12 C 0.28174(5) 0.52343(15) 0.67522(6) 0.02117(19) Uani 1 1 d . . . . .
C13 C 0.24124(6) 0.35671(15) 0.63538(6) 0.0226(2) Uani 1 1 d . . . . .
C14 C 0.19620(5) 1.02744(15) 0.84224(6) 0.01981(18) Uani 1 1 d . . . . .
C15 C 0.14183(6) 1.16838(16) 0.83594(6) 0.0223(2) Uani 1 1 d . . . . .
C16 C 0.15312(7) 1.32378(16) 0.89037(7) 0.0269(2) Uani 1 1 d . . . . .
C17 C 0.21898(8) 1.34706(18) 0.95278(7) 0.0320(3) Uani 1 1 d . . . . .
H17 H 0.226359 1.454398 0.989713 0.038 Uiso 1 1 calc R U . . .
C18 C 0.27440(7) 1.20931(19) 0.96029(7) 0.0313(2) Uani 1 1 d . . . . .
H18 H 0.320590 1.222485 1.002782 0.038 Uiso 1 1 calc R U . . .
C19 C 0.26306(6) 1.05240(17) 0.90635(6) 0.0246(2) Uani 1 1 d . . . . .
H19 H 0.301724 0.959227 0.913073 0.030 Uiso 1 1 calc R U . . .
C20 C 0.45944(6) 0.45277(16) 0.62791(7) 0.0246(2) Uani 1 1 d . . . . .
C21 C 0.48526(6) 0.63536(17) 0.61316(7) 0.0279(2) Uani 1 1 d . . . . .
C22 C 0.55370(7) 0.65754(19) 0.60339(9) 0.0331(3) Uani 1 1 d . . . . .
C23 C 0.60038(7) 0.5009(2) 0.60942(9) 0.0372(3) Uani 1 1 d . . . . .
H23 H 0.647325 0.517572 0.602752 0.045 Uiso 1 1 calc R U . . .
C24 C 0.57678(8) 0.3175(2) 0.62558(10) 0.0405(3) Uani 1 1 d . . . . .
H24 H 0.608207 0.206333 0.630626 0.049 Uiso 1 1 calc R U . . .
C25 C 0.50776(7) 0.29349(19) 0.63455(9) 0.0343(3) Uani 1 1 d . . . . .
H25 H 0.492954 0.165695 0.645459 0.041 Uiso 1 1 calc R U . . .
N31 N 0.0495(9) 0.116(2) 0.5396(9) 0.0341(14) Uani 0.5 1 d . U P . .
C31 C 0.0797(2) -0.0922(5) 0.5609(3) 0.0670(12) Uani 0.5 1 d . U P A -1
H31A H 0.098082 -0.111544 0.620635 0.080 Uiso 0.5 1 calc R U P A -1
H31B H 0.120835 -0.117278 0.539574 0.080 Uiso 0.5 1 calc R U P A -1
C32 C 0.0133(2) -0.2331(5) 0.5199(2) 0.0559(9) Uani 0.5 1 d . U P A -1
H32A H 0.029691 -0.338080 0.490129 0.067 Uiso 0.5 1 calc R U P A -1
H32B H -0.002469 -0.296850 0.562586 0.067 Uiso 0.5 1 calc R U P A -1
C33 C 0.0445(3) 0.1262(7) 0.4543(2) 0.0638(11) Uani 0.5 1 d . U P A -1
H33A H 0.093467 0.099053 0.448851 0.077 Uiso 0.5 1 calc R U P A -1
H33B H 0.028351 0.259470 0.432226 0.077 Uiso 0.5 1 calc R U P A -1
C34 C -0.0122(2) -0.0292(5) 0.40707(15) 0.0486(8) Uani 0.5 1 d . U P A -1
H34A H -0.048264 0.033499 0.358714 0.058 Uiso 0.5 1 calc R U P A -1
H34B H 0.013831 -0.134281 0.387720 0.058 Uiso 0.5 1 calc R U P A -1
C35 C -0.0096(2) 0.1535(9) 0.5562(4) 0.0903(17) Uani 0.5 1 d . U P A -1
H35A H -0.023232 0.294002 0.544739 0.108 Uiso 0.5 1 calc R U P A -1
H35B H -0.000657 0.129434 0.614839 0.108 Uiso 0.5 1 calc R U P A -1
C36 C -0.07451(19) 0.0198(9) 0.5041(4) 0.0881(17) Uani 0.5 1 d . U P A -1
H36A H -0.097137 -0.046073 0.540867 0.106 Uiso 0.5 1 calc R U P A -1
H36B H -0.112891 0.104587 0.466440 0.106 Uiso 0.5 1 calc R U P A -1
N32 N -0.0538(9) -0.122(2) 0.4595(8) 0.0302(12) Uani 0.5 1 d . U P . .

loop_
_atom_site_aniso_label
_atom_site_aniso_U_11
_atom_site_aniso_U_22
_atom_site_aniso_U_33
_atom_site_aniso_U_23
_atom_site_aniso_U_13
_atom_site_aniso_U_12
F1 0.0214(3) 0.0351(4) 0.0358(4) -0.0017(3) 0.0037(3) 0.0057(3)
F2 0.0486(5) 0.0292(4) 0.0520(5) -0.0002(3) 0.0315(4) 0.0116(3)
F3 0.0254(3) 0.0223(3) 0.0757(6) 0.0004(4) 0.0154(4) 0.0008(3)
F4 0.0341(4) 0.0340(4) 0.0948(8) -0.0034(5) 0.0265(5) -0.0116(3)
N9 0.0244(4) 0.0214(4) 0.0283(4) -0.0074(3) 0.0082(3) -0.0060(3)
C1 0.0210(4) 0.0247(5) 0.0275(5) -0.0031(4) 0.0076(4) -0.0056(4)
C2 0.0209(4) 0.0244(5) 0.0250(4) -0.0021(4) 0.0084(3) -0.0025(3)
C3 0.0194(4) 0.0201(4) 0.0202(4) -0.0020(3) 0.0054(3) -0.0008(3)
C4 0.0190(4) 0.0209(4) 0.0225(4) -0.0039(3) 0.0057(3) -0.0020(3)
C5 0.0220(4) 0.0208(4) 0.0242(4) -0.0050(3) 0.0060(3) -0.0011(3)
C6 0.0231(4) 0.0206(4) 0.0256(4) -0.0036(3) 0.0075(4) 0.0003(3)
C7 0.0289(5) 0.0210(5) 0.0302(5) -0.0066(4) 0.0103(4) -0.0008(4)
C8 0.0296(5) 0.0194(4) 0.0301(5) -0.0072(4) 0.0096(4) -0.0036(4)
C10 0.0228(4) 0.0197(4) 0.0225(4) -0.0029(3) 0.0058(3) -0.0037(3)
C11 0.0200(4) 0.0198(4) 0.0214(4) -0.0031(3) 0.0054(3) -0.0018(3)
C12 0.0215(4) 0.0193(4) 0.0214(4) -0.0043(3) 0.0054(3) -0.0015(3)
C13 0.0244(4) 0.0195(4) 0.0229(4) -0.0030(3) 0.0065(3) -0.0030(3)
C14 0.0203(4) 0.0201(4) 0.0198(4) -0.0009(3) 0.0077(3) -0.0011(3)
C15 0.0210(4) 0.0239(5) 0.0234(4) 0.0002(3) 0.0092(3) 0.0002(3)
C16 0.0348(5) 0.0217(5) 0.0316(5) -0.0003(4) 0.0207(4) 0.0025(4)
C17 0.0442(6) 0.0269(5) 0.0293(5) -0.0089(4) 0.0182(5) -0.0079(5)
C18 0.0329(5) 0.0335(6) 0.0252(5) -0.0073(4) 0.0066(4) -0.0081(4)
C19 0.0225(4) 0.0266(5) 0.0231(4) -0.0024(4) 0.0051(4) -0.0009(4)
C20 0.0229(4) 0.0234(5) 0.0270(5) -0.0060(4) 0.0074(4) 0.0004(4)
C21 0.0204(4) 0.0246(5) 0.0362(5) -0.0067(4) 0.0059(4) -0.0007(4)
C22 0.0246(5) 0.0298(6) 0.0444(7) -0.0094(5) 0.0108(5) -0.0073(4)
C23 0.0254(5) 0.0396(7) 0.0491(7) -0.0151(6) 0.0156(5) -0.0027(5)
C24 0.0319(6) 0.0346(6) 0.0588(8) -0.0102(6) 0.0202(6) 0.0060(5)
C25 0.0324(6) 0.0255(5) 0.0480(7) -0.0044(5) 0.0175(5) 0.0047(4)
N31 0.035(2) 0.030(2) 0.035(3) -0.018(2) 0.0087(18) -0.0178(18)
C31 0.0611(19) 0.0345(14) 0.069(2) 0.0112(14) -0.0271(17) -0.0185(13)
C32 0.0622(18) 0.0333(13) 0.0478(15) 0.0123(12) -0.0142(14) -0.0280(12)
C33 0.087(3) 0.060(2) 0.0360(14) -0.0001(13) 0.0098(15) -0.047(2)
C34 0.072(2) 0.0456(16) 0.0187(9) -0.0004(10) 0.0026(11) -0.0320(15)
C35 0.0449(17) 0.111(3) 0.128(4) -0.097(3) 0.045(2) -0.0343(19)
C36 0.0308(14) 0.108(3) 0.130(4) -0.098(3) 0.0329(19) -0.0231(17)
N32 0.036(3) 0.031(3) 0.025(2) -0.009(2) 0.0124(19) -0.009(2)

loop_
_atom_type_symbol
_atom_type_description
_atom_type_scat_dispersion_real
_atom_type_scat_dispersion_imag
_atom_type_scat_source
C C 0.0037 0.0018 'International Tables Vol C Tables 4.2.6.8 and 6.1.1.4'
H H 0.0000 0.0000 'International Tables Vol C Tables 4.2.6.8 and 6.1.1.4'
N N 0.0071 0.0036 'International Tables Vol C Tables 4.2.6.8 and 6.1.1.4'
F F 0.0190 0.0112 'International Tables Vol C Tables 4.2.6.8 and 6.1.1.4'

loop_
_geom_angle_atom_site_label_1
_geom_angle_atom_site_label_2
_geom_angle_atom_site_label_3
_geom_angle
_geom_angle_site_symmetry_1
_geom_angle_site_symmetry_3
_geom_angle_publ_flag
C13 N9 C10 108.34(8) . . ?
C13 N9 H9 124.2(11) . . ?
C10 N9 H9 125.6(11) . . ?
C2 C1 C10 117.79(9) . . ?
C2 C1 H1 121.1 . . ?
C10 C1 H1 121.1 . . ?
C1 C2 C3 122.16(9) . . ?
C1 C2 H2 118.9 . . ?
C3 C2 H2 118.9 . . ?
C4 C3 C2 119.51(9) . . ?
C4 C3 C14 119.51(9) . . ?
C2 C3 C14 120.89(9) . . ?
C3 C4 C11 119.37(9) . . ?
C3 C4 H4 120.3 . . ?
C11 C4 H4 120.3 . . ?
C6 C5 C12 119.34(9) . . ?
C6 C5 H5 120.3 . . ?
C12 C5 H5 120.3 . . ?
C5 C6 C7 119.42(10) . . ?
C5 C6 C20 122.06(9) . . ?
C7 C6 C20 118.52(9) . . ?
C8 C7 C6 122.21(10) . . ?
C8 C7 H7 118.9 . . ?
C6 C7 H7 118.9 . . ?
C7 C8 C13 117.76(10) . . ?
C7 C8 H8 121.1 . . ?
C13 C8 H8 121.1 . . ?
N9 C10 C1 129.31(9) . . ?
N9 C10 C11 109.49(9) . . ?
C1 C10 C11 121.18(9) . . ?
C4 C11 C10 119.98(9) . . ?
C4 C11 C12 133.67(9) . . ?
C10 C11 C12 106.34(8) . . ?
C5 C12 C13 120.10(9) . . ?
C5 C12 C11 133.70(9) . . ?
C13 C12 C11 106.19(9) . . ?
N9 C13 C8 129.22(10) . . ?
N9 C13 C12 109.62(9) . . ?
C8 C13 C12 121.16(10) . . ?
C15 C14 C19 116.22(9) . . ?
C15 C14 C3 122.94(9) . . ?
C19 C14 C3 120.84(9) . . ?
F1 C15 C16 117.74(9) . . ?
F1 C15 C14 120.53(9) . . ?
C16 C15 C14 121.73(10) . . ?
F2 C16 C17 120.10(10) . . ?
F2 C16 C15 118.38(11) . . ?
C17 C16 C15 121.51(10) . . ?
C16 C17 C18 118.03(10) . . ?
C16 C17 H17 121.0 . . ?
C18 C17 H17 121.0 . . ?
C17 C18 C19 120.63(11) . . ?
C17 C18 H18 119.7 . . ?
C19 C18 H18 119.7 . . ?
C18 C19 C14 121.87(10) . . ?
C18 C19 H19 119.1 . . ?
C14 C19 H19 119.1 . . ?
C21 C20 C25 115.91(10) . . ?
C21 C20 C6 122.52(10) . . ?
C25 C20 C6 121.52(10) . . ?
F3 C21 C22 117.19(11) . . ?
F3 C21 C20 120.83(10) . . ?
C22 C21 C20 121.95(11) . . ?
F4 C22 C23 120.22(11) . . ?
F4 C22 C21 118.02(11) . . ?
C23 C22 C21 121.76(12) . . ?
C22 C23 C24 117.64(11) . . ?
C22 C23 H23 121.2 . . ?
C24 C23 H23 121.2 . . ?
C23 C24 C25 120.98(12) . . ?
C23 C24 H24 119.5 . . ?
C25 C24 H24 119.5 . . ?
C24 C25 C20 121.74(12) . . ?
C24 C25 H25 119.1 . . ?
C20 C25 H25 119.1 . . ?
N32 N31 C35 137(10) 3_556 . ?
N32 N31 C33 84(10) 3_556 . ?
C35 N31 C33 117.1(12) . . ?
N32 N31 C31 95(10) 3_556 . ?
C35 N31 C31 114.7(11) . . ?
C33 N31 C31 100.5(10) . . ?
N31 C31 C32 105.8(6) . . ?
N31 C31 H31A 110.6 . . ?
C32 C31 H31A 110.6 . . ?
N31 C31 H31B 110.6 . . ?
C32 C31 H31B 110.6 . . ?
H31A C31 H31B 108.7 . . ?
N32 C32 C31 112.1(6) . . ?
N32 C32 H32A 109.2 . . ?
C31 C32 H32A 109.2 . . ?
N32 C32 H32B 109.2 . . ?
C31 C32 H32B 109.2 . . ?
H32A C32 H32B 107.9 . . ?
N31 C33 C34 108.0(6) . . ?
N31 C33 H33A 110.1 . . ?
C34 C33 H33A 110.1 . . ?
N31 C33 H33B 110.1 . . ?
C34 C33 H33B 110.1 . . ?
H33A C33 H33B 108.4 . . ?
N32 C34 C33 112.1(6) . . ?
N32 C34 H34A 109.2 . . ?
C33 C34 H34A 109.2 . . ?
N32 C34 H34B 109.2 . . ?
C33 C34 H34B 109.2 . . ?
H34A C34 H34B 107.9 . . ?
N31 C35 C36 110.2(7) . . ?
N31 C35 H35A 109.6 . . ?
C36 C35 H35A 109.6 . . ?
N31 C35 H35B 109.6 . . ?
C36 C35 H35B 109.6 . . ?
H35A C35 H35B 108.1 . . ?
N32 C36 C35 114.3(7) . . ?
N32 C36 H36A 108.7 . . ?
C35 C36 H36A 108.7 . . ?
N32 C36 H36B 108.7 . . ?
C35 C36 H36B 108.7 . . ?
H36A C36 H36B 107.6 . . ?
N31 N32 C36 92(10) 3_556 . ?
N31 N32 C34 44(10) 3_556 . ?
C36 N32 C34 110.9(10) . . ?
N31 N32 C32 64(10) 3_556 . ?
C36 N32 C32 106.6(9) . . ?
C34 N32 C32 97.1(9) . . ?

loop_
_geom_bond_atom_site_label_1
_geom_bond_atom_site_label_2
_geom_bond_distance
_geom_bond_site_symmetry_2
_geom_bond_publ_flag
F1 C15 1.3487(12) . ?
F2 C16 1.3528(13) . ?
F3 C21 1.3527(13) . ?
F4 C22 1.3514(15) . ?
N9 C13 1.3813(13) . ?
N9 C10 1.3820(13) . ?
N9 H9 0.885(17) . ?
C1 C2 1.3866(15) . ?
C1 C10 1.3968(14) . ?
C1 H1 0.9500 . ?
C2 C3 1.4108(14) . ?
C2 H2 0.9500 . ?
C3 C4 1.3962(13) . ?
C3 C14 1.4841(13) . ?
C4 C11 1.3970(13) . ?
C4 H4 0.9500 . ?
C5 C6 1.3943(14) . ?
C5 C12 1.3963(14) . ?
C5 H5 0.9500 . ?
C6 C7 1.4144(15) . ?
C6 C20 1.4826(14) . ?
C7 C8 1.3852(15) . ?
C7 H7 0.9500 . ?
C8 C13 1.3958(14) . ?
C8 H8 0.9500 . ?
C10 C11 1.4154(13) . ?
C11 C12 1.4474(13) . ?
C12 C13 1.4151(13) . ?
C14 C15 1.3899(14) . ?
C14 C19 1.4014(14) . ?
C15 C16 1.3851(15) . ?
C16 C17 1.3730(18) . ?
C17 C18 1.3863(19) . ?
C17 H17 0.9500 . ?
C18 C19 1.3874(15) . ?
C18 H18 0.9500 . ?
C19 H19 0.9500 . ?
C20 C21 1.3878(16) . ?
C20 C25 1.4012(16) . ?
C21 C22 1.3839(16) . ?
C22 C23 1.3691(18) . ?
C23 C24 1.383(2) . ?
C23 H23 0.9500 . ?
C24 C25 1.3901(18) . ?
C24 H24 0.9500 . ?
C25 H25 0.9500 . ?
N31 N32 0.09(3) 3_556 ?
N31 C35 1.284(18) . ?
N31 C33 1.458(15) . ?
N31 C31 1.526(18) . ?
C31 C32 1.560(4) . ?
C31 H31A 0.9900 . ?
C31 H31B 0.9900 . ?
C32 N32 1.559(16) . ?
C32 H32A 0.9900 . ?
C32 H32B 0.9900 . ?
C33 C34 1.540(4) . ?
C33 H33A 0.9900 . ?
C33 H33B 0.9900 . ?
C34 N32 1.530(14) . ?
C34 H34A 0.9900 . ?
C34 H34B 0.9900 . ?
C35 C36 1.562(5) . ?
C35 H35A 0.9900 . ?
C35 H35B 0.9900 . ?
C36 N32 1.372(15) . ?
C36 H36A 0.9900 . ?
C36 H36B 0.9900 . ?

loop_
_geom_hbond_atom_site_label_D
_geom_hbond_atom_site_label_H
_geom_hbond_atom_site_label_A
_geom_hbond_distance_DH
_geom_hbond_distance_HA
_geom_hbond_distance_DA
_geom_hbond_angle_DHA
_geom_hbond_site_symmetry_A
_geom_hbond_publ_flag
N9 H9 N31 0.885(17) 2.05(2) 2.936(14) 176.7(16) . yes
C34 H34A F1 0.99 2.57 3.130(3) 115.6 3_566 yes
C34 H34B F1 0.99 2.60 3.375(4) 134.9 4_565 yes
C35 H35A F2 0.99 2.44 3.039(4) 118.3 2_546 yes

loop_
_geom_torsion_atom_site_label_1
_geom_torsion_atom_site_label_2
_geom_torsion_atom_site_label_3
_geom_torsion_atom_site_label_4
_geom_torsion
_geom_torsion_site_symmetry_1
_geom_torsion_site_symmetry_2
_geom_torsion_site_symmetry_3
_geom_torsion_site_symmetry_4
_geom_torsion_publ_flag
C10 C1 C2 C3 0.40(16) . . . . ?
C1 C2 C3 C4 0.59(16) . . . . ?
C1 C2 C3 C14 -175.95(10) . . . . ?
C2 C3 C4 C11 -1.04(15) . . . . ?
C14 C3 C4 C11 175.54(9) . . . . ?
C12 C5 C6 C7 -0.76(16) . . . . ?
C12 C5 C6 C20 179.34(10) . . . . ?
C5 C6 C7 C8 0.82(17) . . . . ?
C20 C6 C7 C8 -179.28(11) . . . . ?
C6 C7 C8 C13 0.21(17) . . . . ?
C13 N9 C10 C1 -178.63(11) . . . . ?
C13 N9 C10 C11 -0.18(12) . . . . ?
C2 C1 C10 N9 177.37(11) . . . . ?
C2 C1 C10 C11 -0.92(16) . . . . ?
C3 C4 C11 C10 0.53(15) . . . . ?
C3 C4 C11 C12 -178.12(11) . . . . ?
N9 C10 C11 C4 -178.13(9) . . . . ?
C1 C10 C11 C4 0.47(16) . . . . ?
N9 C10 C11 C12 0.86(12) . . . . ?
C1 C10 C11 C12 179.46(10) . . . . ?
C6 C5 C12 C13 -0.30(16) . . . . ?
C6 C5 C12 C11 -179.95(11) . . . . ?
C4 C11 C12 C5 -2.7(2) . . . . ?
C10 C11 C12 C5 178.50(11) . . . . ?
C4 C11 C12 C13 177.60(11) . . . . ?
C10 C11 C12 C13 -1.19(11) . . . . ?
C10 N9 C13 C8 179.41(11) . . . . ?
C10 N9 C13 C12 -0.61(12) . . . . ?
C7 C8 C13 N9 178.68(11) . . . . ?
C7 C8 C13 C12 -1.30(17) . . . . ?
C5 C12 C13 N9 -178.62(9) . . . . ?
C11 C12 C13 N9 1.12(12) . . . . ?
C5 C12 C13 C8 1.37(16) . . . . ?
C11 C12 C13 C8 -178.89(10) . . . . ?
C4 C3 C14 C15 140.25(10) . . . . ?
C2 C3 C14 C15 -43.22(14) . . . . ?
C4 C3 C14 C19 -40.87(14) . . . . ?
C2 C3 C14 C19 135.67(11) . . . . ?
C19 C14 C15 F1 179.31(9) . . . . ?
C3 C14 C15 F1 -1.76(15) . . . . ?
C19 C14 C15 C16 -0.40(15) . . . . ?
C3 C14 C15 C16 178.53(10) . . . . ?
F1 C15 C16 F2 2.21(15) . . . . ?
C14 C15 C16 F2 -178.06(9) . . . . ?
F1 C15 C16 C17 -179.06(10) . . . . ?
C14 C15 C16 C17 0.67(17) . . . . ?
F2 C16 C17 C18 178.43(11) . . . . ?
C15 C16 C17 C18 -0.28(17) . . . . ?
C16 C17 C18 C19 -0.34(18) . . . . ?
C17 C18 C19 C14 0.59(18) . . . . ?
C15 C14 C19 C18 -0.21(16) . . . . ?
C3 C14 C19 C18 -179.17(10) . . . . ?
C5 C6 C20 C21 -42.34(16) . . . . ?
C7 C6 C20 C21 137.76(12) . . . . ?
C5 C6 C20 C25 140.51(12) . . . . ?
C7 C6 C20 C25 -39.39(16) . . . . ?
C25 C20 C21 F3 179.51(11) . . . . ?
C6 C20 C21 F3 2.21(17) . . . . ?
C25 C20 C21 C22 1.73(17) . . . . ?
C6 C20 C21 C22 -175.57(11) . . . . ?
F3 C21 C22 F4 0.55(18) . . . . ?
C20 C21 C22 F4 178.41(12) . . . . ?
F3 C21 C22 C23 -179.24(12) . . . . ?
C20 C21 C22 C23 -1.4(2) . . . . ?
F4 C22 C23 C24 -179.63(14) . . . . ?
C21 C22 C23 C24 0.2(2) . . . . ?
C22 C23 C24 C25 0.6(2) . . . . ?
C23 C24 C25 C20 -0.2(2) . . . . ?
C21 C20 C25 C24 -0.96(19) . . . . ?
C6 C20 C25 C24 176.37(12) . . . . ?
N32 N31 C31 C32 -159(18) 3_556 . . . ?
C35 N31 C31 C32 52.2(11) . . . . ?
C33 N31 C31 C32 -74.3(9) . . . . ?
N31 C31 C32 N32 11.0(5) . . . . ?
N32 N31 C33 C34 157(23) 3_556 . . . ?
C35 N31 C33 C34 -61.5(14) . . . . ?
C31 N31 C33 C34 63.4(9) . . . . ?
N31 C33 C34 N32 8.8(5) . . . . ?
N32 N31 C35 C36 167(31) 3_556 . . . ?
C33 N31 C35 C36 53.7(14) . . . . ?
C31 N31 C35 C36 -63.7(12) . . . . ?
N31 C35 C36 N32 7.0(9) . . . . ?
C35 C36 N32 N31 -12(21) . . . 3_556 ?
C35 C36 N32 C34 -53.3(12) . . . . ?
C35 C36 N32 C32 51.3(11) . . . . ?
C33 C34 N32 N31 -28(32) . . . 3_556 ?
C33 C34 N32 C36 43.3(12) . . . . ?
C33 C34 N32 C32 -67.5(8) . . . . ?
C31 C32 N32 N31 25(22) . . . 3_556 ?
C31 C32 N32 C36 -59.5(10) . . . . ?
C31 C32 N32 C34 54.8(8) . . . . ?
